data_4120000
loop_
_publ_author_name
'Jenny Y. Yang'
'Stuart E. Smith'
'Tianbiao Liu'
'William G. Dougherty'
'Wesley A. Hoffert'
'W. Scott Kassel'
'M. Rakowski DuBois'
'Daniel L. DuBois'
'R. Morris Bullock'

_publ_contact_author
; 
Tianbiao Leo Liu 
Pacific Northwest National Laboratory 
Richland, WA, 99354 
USA 
;
_publ_contact_author_email Tianbiao.Liu@pnl.gov
_publ_section_title
;
 Two Pathways for Electrocatalytic Oxidation of Hydrogen by a Nickel
 Bis(diphosphine) Complex with Pendant Amines in the Second Coordination
 Sphere
;
_journal_name_full 'Journal of the American Chemical Society'
_journal_page_first 9700
_journal_page_last 9712
_journal_paper_doi 10.1021/ja400705a
_journal_volume 135
_journal_year 2013
_chemical_formula_sum 'C48 H96 N4 Ni P4'
_chemical_formula_weight 911.88
_chemical_name_systematic
; 
 ? 
;
_space_group_IT_number 14
_symmetry_cell_setting monoclinic
_symmetry_space_group_name_Hall '-P 2yn'
_symmetry_space_group_name_H-M 'P 1 21/n 1'
_atom_sites_solution_hydrogens geom
_atom_sites_solution_primary direct
_atom_sites_solution_secondary difmap
_audit_creation_method SHELXL-97
_cell_angle_alpha 90.00
_cell_angle_beta 93.999(2)
_cell_angle_gamma 90.00
_cell_formula_units_Z 4
_cell_length_a 15.1553(9)
_cell_length_b 19.2316(11)
_cell_length_c 17.9082(11)
_cell_measurement_reflns_used 9895
_cell_measurement_temperature 100(2)
_cell_measurement_theta_max 33.16
_cell_measurement_theta_min 2.51
_cell_volume 5206.8(5)
_computing_cell_refinement 'Bruker SAINT'
_computing_data_collection 'Bruker APEX2'
_computing_data_reduction 'Bruker SAINT'
_computing_molecular_graphics 'Bruker SHELXTL'
_computing_publication_material 'Bruker SHELXTL'
_computing_structure_refinement 'SHELXL-97 (Sheldrick, 2008)'
_computing_structure_solution 'SHELXS-97 (Sheldrick, 2008)'
_diffrn_ambient_temperature 100(2)
_diffrn_measured_fraction_theta_full 0.999
_diffrn_measured_fraction_theta_max 0.985
_diffrn_measurement_device_type 'Bruker APEX-II CCD'
_diffrn_measurement_method '\f and \w scans'
_diffrn_radiation_monochromator graphite
_diffrn_radiation_source 'fine-focus sealed tube'
_diffrn_radiation_type MoK\a
_diffrn_radiation_wavelength 0.71073
_diffrn_reflns_av_R_equivalents 0.0415
_diffrn_reflns_av_sigmaI/netI 0.0605
_diffrn_reflns_limit_h_max 23
_diffrn_reflns_limit_h_min -23
_diffrn_reflns_limit_k_max 24
_diffrn_reflns_limit_k_min -29
_diffrn_reflns_limit_l_max 26
_diffrn_reflns_limit_l_min -27
_diffrn_reflns_number 56881
_diffrn_reflns_theta_full 25.00
_diffrn_reflns_theta_max 33.23
_diffrn_reflns_theta_min 1.56
_exptl_absorpt_coefficient_mu 0.530
_exptl_absorpt_correction_T_max 0.9106
_exptl_absorpt_correction_T_min 0.8923
_exptl_absorpt_correction_type multi-scan
_exptl_absorpt_process_details SADABS
_exptl_crystal_colour yellow
_exptl_crystal_density_diffrn 1.163
_exptl_crystal_description block
_exptl_crystal_F_000 2000
_exptl_crystal_size_max 0.22
_exptl_crystal_size_mid 0.20
_exptl_crystal_size_min 0.18
_refine_diff_density_max 0.827
_refine_diff_density_min -0.401
_refine_diff_density_rms 0.074
_refine_ls_extinction_method none
_refine_ls_goodness_of_fit_ref 1.034
_refine_ls_hydrogen_treatment constr
_refine_ls_matrix_type full
_refine_ls_number_parameters 526
_refine_ls_number_reflns 19708
_refine_ls_number_restraints 0
_refine_ls_restrained_S_all 1.034
_refine_ls_R_factor_all 0.0714
_refine_ls_R_factor_gt 0.0412
_refine_ls_shift/su_max 0.001
_refine_ls_shift/su_mean 0.000
_refine_ls_structure_factor_coef Fsqd
_refine_ls_weighting_details 'calc w=1/[\s^2^(Fo^2^)+(0.0375P)^2^+0.9108P] where P=(Fo^2^+2Fc^2^)/3'
_refine_ls_weighting_scheme calc
_refine_ls_wR_factor_gt 0.0860
_refine_ls_wR_factor_ref 0.0963
_reflns_number_gt 14073
_reflns_number_total 19708
_reflns_threshold_expression >2sigma(I)
_cod_data_source_file ja400705a_si_002.cif
_cod_data_source_block pnl073
_cod_database_code 4120000

loop_
_symmetry_equiv_pos_as_xyz
'x, y, z'
'-x+1/2, y+1/2, -z+1/2'
'-x, -y, -z'
'x-1/2, -y-1/2, z-1/2'

loop_
_atom_site_label
_atom_site_type_symbol
_atom_site_fract_x
_atom_site_fract_y
_atom_site_fract_z
_atom_site_U_iso_or_equiv
_atom_site_adp_type
_atom_site_occupancy
_atom_site_symmetry_multiplicity
_atom_site_calc_flag
_atom_site_refinement_flags
Ni1 Ni 0.211526(10) 0.735583(9) 0.944427(9) 0.01098(4) Uani 1 1 d .
N1 N 0.33701(7) 0.67628(6) 0.80780(6) 0.0144(2) Uani 1 1 d .
N2 N 0.11621(7) 0.59989(6) 0.80413(6) 0.0142(2) Uani 1 1 d .
N3 N 0.24756(7) 0.74351(6) 1.13844(6) 0.0143(2) Uani 1 1 d .
N4 N 0.18784(7) 0.90636(6) 1.05117(7) 0.0166(2) Uani 1 1 d .
P1 P 0.17250(2) 0.737269(19) 0.827171(18) 0.01226(7) Uani 1 1 d .
P2 P 0.23850(2) 0.627992(19) 0.924428(18) 0.01161(7) Uani 1 1 d .
P3 P 0.30271(2) 0.804065(19) 1.004518(18) 0.01234(7) Uani 1 1 d .
P4 P 0.12026(2) 0.773736(19) 1.019698(18) 0.01164(7) Uani 1 1 d .
C1 C 0.18304(10) 0.87589(8) 0.78764(8) 0.0205(3) Uani 1 1 d .
H1A H 0.1856 0.8844 0.8423 0.025 Uiso 1 1 calc R
H1B H 0.2441 0.8672 0.7735 0.025 Uiso 1 1 calc R
C2 C 0.14655(11) 0.94044(8) 0.74667(9) 0.0249(3) Uani 1 1 d .
H2A H 0.0881 0.9522 0.7646 0.030 Uiso 1 1 calc R
H2B H 0.1868 0.9802 0.7579 0.030 Uiso 1 1 calc R
C3 C 0.13716(10) 0.92835(9) 0.66230(9) 0.0241(3) Uani 1 1 d .
H3A H 0.1111 0.9701 0.6371 0.029 Uiso 1 1 calc R
H3B H 0.1963 0.9205 0.6436 0.029 Uiso 1 1 calc R
C4 C 0.07852(10) 0.86581(9) 0.64386(9) 0.0245(3) Uani 1 1 d .
H4A H 0.0749 0.8577 0.5891 0.029 Uiso 1 1 calc R
H4B H 0.0181 0.8754 0.6588 0.029 Uiso 1 1 calc R
C5 C 0.11449(10) 0.80047(8) 0.68426(8) 0.0215(3) Uani 1 1 d .
H5A H 0.1721 0.7879 0.6651 0.026 Uiso 1 1 calc R
H5B H 0.0731 0.7614 0.6733 0.026 Uiso 1 1 calc R
C6 C 0.12655(9) 0.81145(7) 0.76939(7) 0.0156(3) Uani 1 1 d .
H6A H 0.0665 0.8214 0.7867 0.019 Uiso 1 1 calc R
C7 C 0.25911(9) 0.70609(8) 0.76649(7) 0.0157(3) Uani 1 1 d .
H7A H 0.2329 0.6705 0.7317 0.019 Uiso 1 1 calc R
H7B H 0.2783 0.7455 0.7360 0.019 Uiso 1 1 calc R
C8 C 0.41255(9) 0.66880(8) 0.75860(8) 0.0185(3) Uani 1 1 d .
C9 C 0.44540(10) 0.74193(8) 0.74065(8) 0.0223(3) Uani 1 1 d .
H9A H 0.4001 0.7661 0.7087 0.033 Uiso 1 1 calc R
H9B H 0.4999 0.7384 0.7145 0.033 Uiso 1 1 calc R
H9C H 0.4572 0.7680 0.7873 0.033 Uiso 1 1 calc R
C10 C 0.38789(10) 0.62963(9) 0.68496(8) 0.0243(3) Uani 1 1 d .
H10A H 0.3441 0.6567 0.6544 0.036 Uiso 1 1 calc R
H10B H 0.3629 0.5841 0.6963 0.036 Uiso 1 1 calc R
H10C H 0.4410 0.6232 0.6575 0.036 Uiso 1 1 calc R
C11 C 0.48938(10) 0.63029(9) 0.80038(9) 0.0265(4) Uani 1 1 d .
H11A H 0.5011 0.6509 0.8501 0.040 Uiso 1 1 calc R
H11B H 0.5423 0.6342 0.7722 0.040 Uiso 1 1 calc R
H11C H 0.4739 0.5811 0.8055 0.040 Uiso 1 1 calc R
C12 C 0.31518(9) 0.61296(7) 0.84832(7) 0.0151(3) Uani 1 1 d .
H12A H 0.3706 0.5920 0.8706 0.018 Uiso 1 1 calc R
H12B H 0.2876 0.5791 0.8122 0.018 Uiso 1 1 calc R
C13 C 0.21323(9) 0.55193(9) 1.05374(8) 0.0213(3) Uani 1 1 d .
H13A H 0.2106 0.5966 1.0810 0.026 Uiso 1 1 calc R
H13B H 0.1533 0.5417 1.0309 0.026 Uiso 1 1 calc R
C14 C 0.24139(10) 0.49408(9) 1.10909(9) 0.0269(4) Uani 1 1 d .
H14A H 0.2010 0.4937 1.1502 0.032 Uiso 1 1 calc R
H14B H 0.2361 0.4486 1.0832 0.032 Uiso 1 1 calc R
C15 C 0.33585(10) 0.50340(9) 1.14187(8) 0.0254(3) Uani 1 1 d .
H15A H 0.3534 0.4626 1.1731 0.031 Uiso 1 1 calc R
H15B H 0.3394 0.5451 1.1743 0.031 Uiso 1 1 calc R
C16 C 0.39923(10) 0.51141(9) 1.07980(9) 0.0245(3) Uani 1 1 d .
H16A H 0.4003 0.4677 1.0506 0.029 Uiso 1 1 calc R
H16B H 0.4597 0.5201 1.1023 0.029 Uiso 1 1 calc R
C17 C 0.37092(9) 0.57161(8) 1.02750(8) 0.0208(3) Uani 1 1 d .
H17A H 0.3720 0.6156 1.0562 0.025 Uiso 1 1 calc R
H17B H 0.4130 0.5760 0.9879 0.025 Uiso 1 1 calc R
C18 C 0.27775(8) 0.55891(7) 0.99166(7) 0.0134(2) Uani 1 1 d .
H18A H 0.2781 0.5138 0.9639 0.016 Uiso 1 1 calc R
C19 C 0.14149(9) 0.57811(8) 0.88096(7) 0.0148(3) Uani 1 1 d .
H19A H 0.1563 0.5280 0.8811 0.018 Uiso 1 1 calc R
H19B H 0.0904 0.5845 0.9118 0.018 Uiso 1 1 calc R
C20 C 0.05674(9) 0.54987(8) 0.76069(8) 0.0198(3) Uani 1 1 d .
C21 C 0.04980(16) 0.57207(11) 0.67844(10) 0.0470(6) Uani 1 1 d .
H21A H 0.1092 0.5803 0.6619 0.071 Uiso 1 1 calc R
H21B H 0.0149 0.6149 0.6728 0.071 Uiso 1 1 calc R
H21C H 0.0208 0.5352 0.6479 0.071 Uiso 1 1 calc R
C22 C 0.09775(12) 0.47751(9) 0.76360(11) 0.0356(4) Uani 1 1 d .
H22A H 0.0936 0.4577 0.8137 0.053 Uiso 1 1 calc R
H22B H 0.1601 0.4807 0.7526 0.053 Uiso 1 1 calc R
H22C H 0.0660 0.4476 0.7264 0.053 Uiso 1 1 calc R
C23 C -0.03558(11) 0.54599(12) 0.78913(12) 0.0469(6) Uani 1 1 d .
H23A H -0.0312 0.5313 0.8417 0.070 Uiso 1 1 calc R
H23B H -0.0712 0.5123 0.7591 0.070 Uiso 1 1 calc R
H23C H -0.0636 0.5919 0.7849 0.070 Uiso 1 1 calc R
C24 C 0.08406(9) 0.67177(7) 0.80229(8) 0.0159(3) Uani 1 1 d .
H24A H 0.0370 0.6764 0.8376 0.019 Uiso 1 1 calc R
H24B H 0.0574 0.6821 0.7514 0.019 Uiso 1 1 calc R
C25 C 0.43791(9) 0.86609(9) 0.92491(8) 0.0217(3) Uani 1 1 d .
H25A H 0.4048 0.9104 0.9268 0.026 Uiso 1 1 calc R
H25B H 0.4155 0.8405 0.8795 0.026 Uiso 1 1 calc R
C26 C 0.53690(10) 0.88154(10) 0.92054(10) 0.0304(4) Uani 1 1 d .
H26A H 0.5457 0.9070 0.8736 0.036 Uiso 1 1 calc R
H26B H 0.5573 0.9119 0.9629 0.036 Uiso 1 1 calc R
C27 C 0.59234(10) 0.81547(10) 0.92286(9) 0.0324(4) Uani 1 1 d .
H27A H 0.5787 0.7886 0.8763 0.039 Uiso 1 1 calc R
H27B H 0.6558 0.8280 0.9252 0.039 Uiso 1 1 calc R
C28 C 0.57462(10) 0.77041(11) 0.98998(10) 0.0335(4) Uani 1 1 d .
H28A H 0.5964 0.7945 1.0365 0.040 Uiso 1 1 calc R
H28B H 0.6073 0.7260 0.9870 0.040 Uiso 1 1 calc R
C29 C 0.47523(9) 0.75521(9) 0.99263(9) 0.0251(3) Uani 1 1 d .
H29A H 0.4545 0.7277 0.9481 0.030 Uiso 1 1 calc R
H29B H 0.4653 0.7273 1.0377 0.030 Uiso 1 1 calc R
C30 C 0.42224(8) 0.82265(8) 0.99444(7) 0.0163(3) Uani 1 1 d .
H30A H 0.4451 0.8497 1.0394 0.020 Uiso 1 1 calc R
C31 C 0.31345(9) 0.79022(8) 1.10798(7) 0.0159(3) Uani 1 1 d .
H31A H 0.3731 0.7712 1.1217 0.019 Uiso 1 1 calc R
H31B H 0.3096 0.8360 1.1327 0.019 Uiso 1 1 calc R
C32 C 0.26572(9) 0.73049(8) 1.22059(7) 0.0175(3) Uani 1 1 d .
C33 C 0.20622(10) 0.67074(9) 1.24408(8) 0.0242(3) Uani 1 1 d .
H33A H 0.1444 0.6861 1.2405 0.036 Uiso 1 1 calc R
H33B H 0.2235 0.6572 1.2958 0.036 Uiso 1 1 calc R
H33C H 0.2128 0.6308 1.2109 0.036 Uiso 1 1 calc R
C34 C 0.25031(11) 0.79477(9) 1.26923(8) 0.0273(4) Uani 1 1 d .
H34A H 0.2870 0.8333 1.2535 0.041 Uiso 1 1 calc R
H34B H 0.2663 0.7838 1.3219 0.041 Uiso 1 1 calc R
H34C H 0.1878 0.8081 1.2633 0.041 Uiso 1 1 calc R
C35 C 0.36166(9) 0.70606(9) 1.23597(8) 0.0245(3) Uani 1 1 d .
H35A H 0.4018 0.7455 1.2309 0.037 Uiso 1 1 calc R
H35B H 0.3748 0.6698 1.2000 0.037 Uiso 1 1 calc R
H35C H 0.3696 0.6873 1.2869 0.037 Uiso 1 1 calc R
C36 C 0.15569(8) 0.76566(8) 1.12096(7) 0.0143(3) Uani 1 1 d .
H36A H 0.1472 0.8112 1.1451 0.017 Uiso 1 1 calc R
H36B H 0.1162 0.7319 1.1437 0.017 Uiso 1 1 calc R
C37 C -0.05724(9) 0.78112(8) 0.96107(8) 0.0177(3) Uani 1 1 d .
H37A H -0.0497 0.8322 0.9584 0.021 Uiso 1 1 calc R
H37B H -0.0383 0.7608 0.9140 0.021 Uiso 1 1 calc R
C38 C -0.15492(9) 0.76401(9) 0.96889(9) 0.0226(3) Uani 1 1 d .
H38A H -0.1752 0.7875 1.0138 0.027 Uiso 1 1 calc R
H38B H -0.1908 0.7817 0.9246 0.027 Uiso 1 1 calc R
C39 C -0.16869(10) 0.68605(9) 0.97574(9) 0.0258(3) Uani 1 1 d .
H39A H -0.1540 0.6631 0.9287 0.031 Uiso 1 1 calc R
H39B H -0.2317 0.6766 0.9831 0.031 Uiso 1 1 calc R
C40 C -0.11133(9) 0.65549(9) 1.04102(9) 0.0244(3) Uani 1 1 d .
H40A H -0.1182 0.6043 1.0414 0.029 Uiso 1 1 calc R
H40B H -0.1311 0.6738 1.0887 0.029 Uiso 1 1 calc R
C41 C -0.01356(9) 0.67392(8) 1.03476(8) 0.0190(3) Uani 1 1 d .
H41A H 0.0214 0.6566 1.0797 0.023 Uiso 1 1 calc R
H41B H 0.0081 0.6502 0.9905 0.023 Uiso 1 1 calc R
C42 C 0.00094(8) 0.75239(7) 1.02753(7) 0.0144(3) Uani 1 1 d .
H42A H -0.0182 0.7750 1.0740 0.017 Uiso 1 1 calc R
C43 C 0.10930(9) 0.87105(7) 1.01699(8) 0.0157(3) Uani 1 1 d .
H43A H 0.0992 0.8863 0.9643 0.019 Uiso 1 1 calc R
H43B H 0.0570 0.8849 1.0437 0.019 Uiso 1 1 calc R
C44 C 0.17515(10) 0.98077(9) 1.07243(10) 0.0283(4) Uani 1 1 d .
C45 C 0.09296(12) 0.98800(10) 1.11683(12) 0.0412(5) Uani 1 1 d .
H45A H 0.0398 0.9822 1.0830 0.062 Uiso 1 1 calc R
H45B H 0.0925 1.0341 1.1400 0.062 Uiso 1 1 calc R
H45C H 0.0940 0.9522 1.1559 0.062 Uiso 1 1 calc R
C46 C 0.16717(16) 1.02936(10) 1.00480(14) 0.0525(6) Uani 1 1 d .
H46A H 0.1185 1.0138 0.9699 0.079 Uiso 1 1 calc R
H46B H 0.2226 1.0287 0.9797 0.079 Uiso 1 1 calc R
H46C H 0.1553 1.0768 1.0215 0.079 Uiso 1 1 calc R
C47 C 0.25402(13) 1.00222(11) 1.12594(13) 0.0509(6) Uani 1 1 d .
H47A H 0.3077 1.0041 1.0985 0.076 Uiso 1 1 calc R
H47B H 0.2620 0.9681 1.1665 0.076 Uiso 1 1 calc R
H47C H 0.2427 1.0481 1.1470 0.076 Uiso 1 1 calc R
C48 C 0.26458(9) 0.89619(7) 1.00671(8) 0.0161(3) Uani 1 1 d .
H48A H 0.3139 0.9256 1.0277 0.019 Uiso 1 1 calc R
H48B H 0.2491 0.9119 0.9548 0.019 Uiso 1 1 calc R

loop_
_atom_site_aniso_label
_atom_site_aniso_U_11
_atom_site_aniso_U_22
_atom_site_aniso_U_33
_atom_site_aniso_U_23
_atom_site_aniso_U_13
_atom_site_aniso_U_12
Ni1 0.01136(7) 0.01192(9) 0.00980(7) -0.00022(6) 0.00166(5) 0.00078(6)
N1 0.0141(5) 0.0165(6) 0.0131(5) 0.0038(4) 0.0058(4) 0.0038(4)
N2 0.0157(5) 0.0127(6) 0.0137(5) -0.0009(4) -0.0013(4) -0.0001(4)
N3 0.0118(5) 0.0202(6) 0.0108(5) 0.0018(4) 0.0010(4) 0.0008(4)
N4 0.0147(5) 0.0134(6) 0.0222(6) -0.0048(5) 0.0043(4) -0.0013(4)
P1 0.01313(14) 0.01263(17) 0.01105(14) 0.00074(13) 0.00098(11) 0.00140(13)
P2 0.01220(14) 0.01219(17) 0.01061(14) 0.00048(12) 0.00195(11) 0.00104(12)
P3 0.01068(14) 0.01453(18) 0.01192(14) 0.00025(13) 0.00168(11) -0.00008(12)
P4 0.01022(13) 0.01378(18) 0.01101(14) -0.00052(12) 0.00129(11) 0.00055(12)
C1 0.0250(7) 0.0161(8) 0.0200(7) 0.0007(6) -0.0016(5) -0.0020(6)
C2 0.0301(8) 0.0152(8) 0.0293(8) 0.0046(6) 0.0001(6) -0.0016(6)
C3 0.0225(7) 0.0225(9) 0.0265(7) 0.0104(6) -0.0030(6) -0.0031(6)
C4 0.0243(7) 0.0244(9) 0.0235(7) 0.0096(6) -0.0061(6) -0.0035(6)
C5 0.0283(7) 0.0184(8) 0.0168(6) 0.0035(6) -0.0049(5) -0.0018(6)
C6 0.0171(6) 0.0142(7) 0.0153(6) 0.0015(5) -0.0003(5) 0.0009(5)
C7 0.0173(6) 0.0171(7) 0.0132(6) 0.0022(5) 0.0035(5) 0.0023(5)
C8 0.0178(6) 0.0202(8) 0.0184(6) 0.0013(6) 0.0090(5) 0.0022(6)
C9 0.0211(7) 0.0257(9) 0.0210(7) 0.0023(6) 0.0080(5) -0.0022(6)
C10 0.0302(8) 0.0232(9) 0.0211(7) -0.0027(6) 0.0133(6) -0.0003(6)
C11 0.0194(7) 0.0329(10) 0.0283(8) 0.0079(7) 0.0105(6) 0.0077(6)
C12 0.0170(6) 0.0140(7) 0.0150(6) 0.0016(5) 0.0053(5) 0.0034(5)
C13 0.0187(6) 0.0276(9) 0.0181(6) 0.0079(6) 0.0050(5) 0.0022(6)
C14 0.0236(7) 0.0321(10) 0.0254(7) 0.0138(7) 0.0036(6) -0.0010(7)
C15 0.0307(8) 0.0255(9) 0.0195(7) 0.0084(6) -0.0024(6) 0.0019(7)
C16 0.0190(7) 0.0271(9) 0.0266(7) 0.0079(7) -0.0032(6) 0.0011(6)
C17 0.0170(6) 0.0236(8) 0.0212(7) 0.0079(6) -0.0023(5) -0.0023(6)
C18 0.0145(6) 0.0120(7) 0.0137(5) 0.0017(5) 0.0016(4) 0.0005(5)
C19 0.0164(6) 0.0148(7) 0.0133(6) 0.0005(5) 0.0009(5) -0.0017(5)
C20 0.0203(6) 0.0186(8) 0.0198(6) -0.0028(6) -0.0044(5) -0.0030(6)
C21 0.0856(16) 0.0317(11) 0.0207(8) -0.0016(8) -0.0181(9) -0.0172(11)
C22 0.0421(10) 0.0208(9) 0.0413(10) -0.0136(8) -0.0159(8) 0.0007(8)
C23 0.0203(8) 0.0564(14) 0.0640(14) -0.0268(11) 0.0036(8) -0.0134(8)
C24 0.0152(6) 0.0158(7) 0.0167(6) 0.0001(5) -0.0003(5) 0.0011(5)
C25 0.0150(6) 0.0289(9) 0.0217(7) 0.0073(6) 0.0034(5) -0.0003(6)
C26 0.0180(7) 0.0442(11) 0.0295(8) 0.0145(8) 0.0064(6) -0.0041(7)
C27 0.0142(6) 0.0556(13) 0.0281(8) 0.0126(8) 0.0061(6) 0.0021(7)
C28 0.0153(7) 0.0517(13) 0.0342(9) 0.0162(8) 0.0067(6) 0.0079(7)
C29 0.0173(6) 0.0287(9) 0.0302(8) 0.0078(7) 0.0074(6) 0.0052(6)
C30 0.0118(6) 0.0214(8) 0.0157(6) 0.0009(5) 0.0013(5) -0.0017(5)
C31 0.0143(6) 0.0211(8) 0.0123(5) 0.0002(5) 0.0004(4) -0.0025(5)
C32 0.0181(6) 0.0235(8) 0.0110(5) 0.0022(5) 0.0009(5) 0.0043(6)
C33 0.0242(7) 0.0313(10) 0.0176(6) 0.0079(6) 0.0054(5) 0.0027(7)
C34 0.0361(9) 0.0322(10) 0.0132(6) -0.0036(6) -0.0009(6) 0.0067(7)
C35 0.0192(7) 0.0362(10) 0.0176(6) 0.0058(6) -0.0010(5) 0.0058(6)
C36 0.0113(5) 0.0201(7) 0.0116(5) 0.0001(5) 0.0022(4) 0.0006(5)
C37 0.0152(6) 0.0203(8) 0.0174(6) -0.0017(5) -0.0007(5) 0.0035(5)
C38 0.0133(6) 0.0281(9) 0.0257(7) -0.0071(7) -0.0026(5) 0.0032(6)
C39 0.0163(6) 0.0315(10) 0.0290(8) -0.0056(7) -0.0019(6) -0.0045(6)
C40 0.0200(7) 0.0281(9) 0.0252(7) -0.0003(7) 0.0023(6) -0.0086(6)
C41 0.0163(6) 0.0199(8) 0.0207(7) 0.0026(6) 0.0004(5) -0.0018(5)
C42 0.0118(5) 0.0177(7) 0.0138(5) -0.0008(5) 0.0018(4) 0.0003(5)
C43 0.0143(6) 0.0148(7) 0.0180(6) -0.0011(5) 0.0012(5) 0.0018(5)
C44 0.0255(7) 0.0157(8) 0.0452(10) -0.0104(7) 0.0129(7) -0.0020(6)
C45 0.0343(9) 0.0280(10) 0.0641(13) -0.0250(9) 0.0236(9) -0.0051(8)
C46 0.0632(14) 0.0171(10) 0.0802(17) 0.0075(10) 0.0270(12) 0.0114(10)
C47 0.0365(10) 0.0415(13) 0.0757(15) -0.0416(12) 0.0114(10) -0.0135(9)
C48 0.0149(6) 0.0158(7) 0.0179(6) -0.0015(5) 0.0027(5) -0.0015(5)

loop_
_atom_type_symbol
_atom_type_description
_atom_type_scat_dispersion_real
_atom_type_scat_dispersion_imag
_atom_type_scat_source
C C 0.0033 0.0016 'International Tables Vol C Tables 4.2.6.8 and 6.1.1.4'
H H 0.0000 0.0000 'International Tables Vol C Tables 4.2.6.8 and 6.1.1.4'
N N 0.0061 0.0033 'International Tables Vol C Tables 4.2.6.8 and 6.1.1.4'
P P 0.1023 0.0942 'International Tables Vol C Tables 4.2.6.8 and 6.1.1.4'
Ni Ni 0.3393 1.1124 'International Tables Vol C Tables 4.2.6.8 and 6.1.1.4'

loop_
_geom_angle_atom_site_label_1
_geom_angle_atom_site_label_2
_geom_angle_atom_site_label_3
_geom_angle
P4 Ni1 P1 117.942(15)
P4 Ni1 P3 83.967(14)
P1 Ni1 P3 127.387(15)
P4 Ni1 P2 125.343(15)
P1 Ni1 P2 83.897(15)
P3 Ni1 P2 123.575(15)
C7 N1 C12 111.89(11)
C7 N1 C8 111.22(10)
C12 N1 C8 114.76(11)
C19 N2 C24 110.85(11)
C19 N2 C20 114.39(11)
C24 N2 C20 114.02(11)
C36 N3 C31 113.61(11)
C36 N3 C32 111.35(10)
C31 N3 C32 112.45(10)
C43 N4 C48 111.27(11)
C43 N4 C44 115.72(11)
C48 N4 C44 112.72(11)
C7 P1 C6 99.99(6)
C7 P1 C24 99.60(6)
C6 P1 C24 98.57(6)
C7 P1 Ni1 114.20(4)
C6 P1 Ni1 128.42(5)
C24 P1 Ni1 111.57(5)
C18 P2 C12 100.01(6)
C18 P2 C19 96.27(6)
C12 P2 C19 97.29(6)
C18 P2 Ni1 129.53(5)
C12 P2 Ni1 113.92(5)
C19 P2 Ni1 114.15(5)
C48 P3 C30 97.14(6)
C48 P3 C31 96.91(6)
C30 P3 C31 96.04(6)
C48 P3 Ni1 113.85(5)
C30 P3 Ni1 131.67(5)
C31 P3 Ni1 114.77(5)
C36 P4 C42 97.09(6)
C36 P4 C43 97.31(6)
C42 P4 C43 97.84(6)
C36 P4 Ni1 115.61(4)
C42 P4 Ni1 130.30(5)
C43 P4 Ni1 112.78(4)
C2 C1 C6 112.20(12)
C3 C2 C1 110.97(13)
C4 C3 C2 110.42(12)
C3 C4 C5 111.33(12)
C4 C5 C6 111.69(13)
C1 C6 C5 110.46(11)
C1 C6 P1 108.61(9)
C5 C6 P1 117.28(10)
N1 C7 P1 114.05(9)
N1 C8 C11 110.19(11)
N1 C8 C9 107.91(11)
C11 C8 C9 107.41(12)
N1 C8 C10 113.58(12)
C11 C8 C10 108.21(13)
C9 C8 C10 109.37(12)
N1 C12 P2 113.85(9)
C14 C13 C18 111.67(12)
C15 C14 C13 112.15(13)
C14 C15 C16 110.75(12)
C15 C16 C17 110.97(13)
C18 C17 C16 110.30(12)
C17 C18 C13 109.01(11)
C17 C18 P2 113.66(10)
C13 C18 P2 109.84(9)
N2 C19 P2 112.93(9)
N2 C20 C22 109.85(12)
N2 C20 C23 113.02(12)
C22 C20 C23 109.01(15)
N2 C20 C21 108.61(13)
C22 C20 C21 106.75(14)
C23 C20 C21 109.41(16)
N2 C24 P1 113.48(9)
C30 C25 C26 110.73(12)
C27 C26 C25 112.10(14)
C28 C27 C26 111.69(13)
C27 C28 C29 111.10(13)
C30 C29 C28 110.89(14)
C29 C30 C25 109.54(11)
C29 C30 P3 110.76(10)
C25 C30 P3 112.91(9)
N3 C31 P3 116.04(9)
N3 C32 C35 109.52(10)
N3 C32 C33 108.81(12)
C35 C32 C33 106.77(13)
N3 C32 C34 113.36(12)
C35 C32 C34 108.88(13)
C33 C32 C34 109.29(12)
N3 C36 P4 115.89(8)
C38 C37 C42 111.01(12)
C39 C38 C37 110.98(12)
C38 C39 C40 111.59(13)
C39 C40 C41 110.89(12)
C42 C41 C40 112.25(12)
C41 C42 C37 110.02(11)
C41 C42 P4 111.59(9)
C37 C42 P4 111.69(9)
N4 C43 P4 112.49(9)
N4 C44 C46 112.80(14)
N4 C44 C45 110.05(13)
C46 C44 C45 109.52(16)
N4 C44 C47 107.91(14)
C46 C44 C47 110.21(17)
C45 C44 C47 106.13(15)
N4 C48 P3 113.36(10)

loop_
_geom_bond_atom_site_label_1
_geom_bond_atom_site_label_2
_geom_bond_distance
Ni1 P4 2.1280(4)
Ni1 P1 2.1417(4)
Ni1 P3 2.1436(4)
Ni1 P2 2.1441(4)
N1 C7 1.4656(17)
N1 C12 1.4671(17)
N1 C8 1.4994(16)
N2 C19 1.4634(17)
N2 C24 1.4652(18)
N2 C20 1.4983(18)
N3 C36 1.4687(16)
N3 C31 1.4755(17)
N3 C32 1.4988(17)
N4 C43 1.4667(18)
N4 C48 1.4675(16)
N4 C44 1.497(2)
P1 C7 1.8608(13)
P1 C6 1.8683(14)
P1 C24 1.8704(14)
P2 C18 1.8624(14)
P2 C12 1.8741(12)
P2 C19 1.8784(14)
P3 C48 1.8649(15)
P3 C30 1.8675(13)
P3 C31 1.8678(13)
P4 C36 1.8614(13)
P4 C42 1.8691(13)
P4 C43 1.8793(15)
C1 C2 1.526(2)
C1 C6 1.529(2)
C2 C3 1.525(2)
C3 C4 1.518(2)
C4 C5 1.531(2)
C5 C6 1.5372(19)
C8 C11 1.531(2)
C8 C9 1.534(2)
C8 C10 1.542(2)
C13 C14 1.531(2)
C13 C18 1.5367(18)
C14 C15 1.520(2)
C15 C16 1.527(2)
C16 C17 1.531(2)
C17 C18 1.5294(19)
C20 C22 1.523(2)
C20 C23 1.524(2)
C20 C21 1.530(2)
C25 C30 1.5316(19)
C25 C26 1.537(2)
C26 C27 1.522(2)
C27 C28 1.521(2)
C28 C29 1.538(2)
C29 C30 1.527(2)
C32 C35 1.5346(19)
C32 C33 1.537(2)
C32 C34 1.539(2)
C37 C38 1.5323(19)
C37 C42 1.5339(19)
C38 C39 1.520(2)
C39 C40 1.525(2)
C40 C41 1.5352(19)
C41 C42 1.532(2)
C44 C46 1.528(3)
C44 C45 1.530(2)
C44 C47 1.535(3)
